data_1562136
loop_
_publ_author_name
'Zhong, Jie-Cen'
'Wan, Fang'
'Sun, Yan-Qiong'
'Chen, Yi-Ping'

_publ_section_title
;
 Luminescent hybrid lanthanide sulfates and lanthanide
 sulfonate-carboxylates with 1,10-phenanthroline involving in-situ
 oxidation of 2-mercaptonbenzoic acid
;
_journal_name_full 'Journal of Solid State Chemistry'
_journal_page_first 14
_journal_page_last 20
_journal_paper_doi 10.1016/j.jssc.2014.08.037
_journal_volume 221
_journal_year 2015
_chemical_formula_sum 'C26 H17 Dy N2 O7 S'
_chemical_formula_weight 663.99
_space_group_IT_number 2
_space_group_name_Hall '-P 1'
_space_group_name_H-M_alt 'P -1'
_symmetry_cell_setting triclinic
_symmetry_space_group_name_H-M 'P -1'
_atom_sites_solution_hydrogens geom
_atom_sites_solution_primary direct
_atom_sites_solution_secondary difmap
_cell_angle_alpha 82.26(2)
_cell_angle_beta 78.11(2)
_cell_angle_gamma 70.85(2)
_cell_formula_units_Z 2
_cell_length_a 10.472(5)
_cell_length_b 10.737(7)
_cell_length_c 11.509(4)
_cell_measurement_temperature 293(2)
_cell_volume 1193.1(11)
_computing_structure_refinement 'SHELXL-97 (Sheldrick, 1997)'
_computing_structure_solution 'SHELXS-97 (Sheldrick, 1990)'
_diffrn_ambient_temperature 293(2)
_diffrn_measured_fraction_theta_full 0.990
_diffrn_measured_fraction_theta_max 0.990
_diffrn_radiation_monochromator graphite
_diffrn_radiation_source 'fine-focus sealed tube'
_diffrn_radiation_type MoK\a
_diffrn_radiation_wavelength 0.71073
_diffrn_reflns_av_R_equivalents 0.0198
_diffrn_reflns_av_sigmaI/netI 0.0262
_diffrn_reflns_limit_h_max 13
_diffrn_reflns_limit_h_min -13
_diffrn_reflns_limit_k_max 13
_diffrn_reflns_limit_k_min -13
_diffrn_reflns_limit_l_max 14
_diffrn_reflns_limit_l_min -14
_diffrn_reflns_number 11698
_diffrn_reflns_theta_full 27.47
_diffrn_reflns_theta_max 27.47
_diffrn_reflns_theta_min 3.00
_exptl_absorpt_coefficient_mu 3.270
_exptl_crystal_density_diffrn 1.848
_exptl_crystal_density_method 'not measured'
_exptl_crystal_F_000 650
_refine_diff_density_max 1.067
_refine_diff_density_min -0.725
_refine_diff_density_rms 0.177
_refine_ls_extinction_method none
_refine_ls_goodness_of_fit_ref 1.003
_refine_ls_hydrogen_treatment mixed
_refine_ls_matrix_type full
_refine_ls_number_parameters 334
_refine_ls_number_reflns 5390
_refine_ls_number_restraints 0
_refine_ls_restrained_S_all 1.003
_refine_ls_R_factor_all 0.0249
_refine_ls_R_factor_gt 0.0221
_refine_ls_shift/su_max 0.002
_refine_ls_shift/su_mean 0.000
_refine_ls_structure_factor_coef Fsqd
_refine_ls_weighting_details 'calc w=1/[\s^2^(Fo^2^)+(0.0669P)^2^+0.5087P] where P=(Fo^2^+2Fc^2^)/3'
_refine_ls_weighting_scheme calc
_refine_ls_wR_factor_gt 0.0765
_refine_ls_wR_factor_ref 0.0853
_reflns_number_gt 5058
_reflns_number_total 5390
_reflns_threshold_expression >2sigma(I)
_cod_data_source_file JSSC-2015-221-14.cif
_cod_data_source_block n
_cod_original_cell_volume 1193.1(10)
_cod_original_sg_symbol_H-M P-1
_cod_database_code 1562136

loop_
_symmetry_equiv_pos_as_xyz
'x, y, z'
'-x, -y, -z'

loop_
_atom_site_label
_atom_site_type_symbol
_atom_site_fract_x
_atom_site_fract_y
_atom_site_fract_z
_atom_site_U_iso_or_equiv
_atom_site_adp_type
_atom_site_occupancy
_atom_site_symmetry_multiplicity
_atom_site_calc_flag
_atom_site_refinement_flags
_atom_site_disorder_assembly
_atom_site_disorder_group
Dy1 Dy 0.135482(13) 0.992710(14) 0.357656(11) 0.02293(7) Uani 1 1 d . . .
S1 S 0.13194(10) 0.76884(10) 0.22103(8) 0.0345(2) Uani 1 1 d . . .
O1 O 0.2339(3) 0.8690(3) 0.5177(2) 0.0341(6) Uani 1 1 d . . .
O2 O 0.0728(3) 0.8503(3) 0.6747(2) 0.0308(5) Uani 1 1 d . . .
O3 O 0.2326(3) 0.7695(3) 0.2931(3) 0.0419(7) Uani 1 1 d . . .
O4 O 0.0395(3) 0.9030(3) 0.2098(2) 0.0388(6) Uani 1 1 d . . .
O5 O 0.1937(4) 0.7109(4) 0.1093(3) 0.0548(9) Uani 1 1 d . . .
O6 O -0.0167(3) 0.8865(2) 0.4557(2) 0.0295(5) Uani 1 1 d . . .
O7 O -0.1707(3) 0.8162(3) 0.5778(2) 0.0367(6) Uani 1 1 d . . .
N1 N 0.2023(3) 1.1005(3) 0.1559(3) 0.0323(6) Uani 1 1 d . . .
N2 N 0.3892(3) 0.9807(3) 0.3001(3) 0.0325(6) Uani 1 1 d . . .
C1 C 0.1144(5) 1.1538(5) 0.0826(4) 0.0444(10) Uani 1 1 d . . .
H1 H 0.0292 1.1398 0.1015 0.053 Uiso 1 1 calc R . .
C2 C 0.1421(6) 1.2303(6) -0.0223(4) 0.0568(13) Uani 1 1 d . . .
H2 H 0.0755 1.2686 -0.0700 0.068 Uiso 1 1 calc R . .
C3 C 0.2678(6) 1.2476(6) -0.0531(4) 0.0595(13) Uani 1 1 d . . .
H3 H 0.2880 1.2978 -0.1227 0.071 Uiso 1 1 calc R . .
C4 C 0.3670(5) 1.1901(5) 0.0194(4) 0.0434(9) Uani 1 1 d . . .
C5 C 0.3295(4) 1.1166(4) 0.1250(3) 0.0335(8) Uani 1 1 d . . .
C6 C 0.4273(4) 1.0534(4) 0.2015(3) 0.0328(8) Uani 1 1 d . . .
C7 C 0.4792(4) 0.9248(5) 0.3712(4) 0.0450(10) Uani 1 1 d . . .
H7 H 0.4524 0.8779 0.4407 0.054 Uiso 1 1 calc R . .
C8 C 0.6136(5) 0.9325(6) 0.3473(5) 0.0556(12) Uani 1 1 d . . .
H8 H 0.6738 0.8913 0.4001 0.067 Uiso 1 1 calc R . .
C9 C 0.6545(4) 1.0009(5) 0.2462(5) 0.0514(11) Uani 1 1 d . . .
H9 H 0.7437 1.0054 0.2285 0.062 Uiso 1 1 calc R . .
C10 C 0.5618(4) 1.0642(5) 0.1693(4) 0.0417(9) Uani 1 1 d . . .
C11 C 0.5947(5) 1.1398(6) 0.0612(4) 0.0556(13) Uani 1 1 d . . .
H11 H 0.6821 1.1488 0.0405 0.067 Uiso 1 1 calc R . .
C12 C 0.5033(6) 1.1975(6) -0.0102(5) 0.0584(14) Uani 1 1 d . . .
H12 H 0.5290 1.2435 -0.0808 0.070 Uiso 1 1 calc R . .
C13 C 0.1930(4) 0.8186(4) 0.6190(3) 0.0275(7) Uani 1 1 d . . .
C14 C 0.3003(4) 0.7110(4) 0.6758(3) 0.0303(7) Uani 1 1 d . . .
C15 C 0.2756(5) 0.6733(4) 0.7958(4) 0.0404(9) Uani 1 1 d . . .
H15 H 0.1911 0.7138 0.8414 0.049 Uiso 1 1 calc R . .
C16 C 0.3743(5) 0.5762(5) 0.8495(4) 0.0522(12) Uani 1 1 d . . .
H16 H 0.3559 0.5518 0.9304 0.063 Uiso 1 1 calc R . .
C17 C 0.4993(5) 0.5162(5) 0.7829(5) 0.0585(13) Uani 1 1 d . . .
H17 H 0.5681 0.4546 0.8189 0.070 Uiso 1 1 calc R . .
C18 C 0.5214(5) 0.5483(6) 0.6621(5) 0.0651(15) Uani 1 1 d . . .
H18 H 0.6029 0.5023 0.6156 0.078 Uiso 1 1 calc R . .
C19 C 0.4255(5) 0.6471(5) 0.6089(4) 0.0492(11) Uani 1 1 d . . .
H19 H 0.4445 0.6710 0.5280 0.059 Uiso 1 1 calc R . .
C20 C -0.0852(3) 0.8056(3) 0.4844(3) 0.0263(7) Uani 1 1 d . . .
C21 C -0.0627(4) 0.6942(4) 0.4077(3) 0.0293(7) Uani 1 1 d . . .
C22 C -0.1425(5) 0.6117(4) 0.4509(4) 0.0432(9) Uani 1 1 d . . .
H22 H -0.2075 0.6312 0.5198 0.052 Uiso 1 1 calc R . .
C23 C -0.1275(6) 0.5010(5) 0.3939(5) 0.0550(12) Uani 1 1 d . . .
H23 H -0.1820 0.4471 0.4244 0.066 Uiso 1 1 calc R . .
C24 C -0.0313(6) 0.4708(5) 0.2917(4) 0.0523(12) Uani 1 1 d . . .
H24 H -0.0199 0.3958 0.2536 0.063 Uiso 1 1 calc R . .
C25 C 0.0478(5) 0.5526(4) 0.2463(4) 0.0420(9) Uani 1 1 d . . .
H25 H 0.1134 0.5312 0.1780 0.050 Uiso 1 1 calc R . .
C26 C 0.0314(4) 0.6671(4) 0.3010(3) 0.0313(7) Uani 1 1 d . . .

loop_
_atom_site_aniso_label
_atom_site_aniso_U_11
_atom_site_aniso_U_22
_atom_site_aniso_U_33
_atom_site_aniso_U_23
_atom_site_aniso_U_13
_atom_site_aniso_U_12
Dy1 0.02032(10) 0.02496(10) 0.02435(10) 0.00094(6) -0.00482(6) -0.00861(7)
S1 0.0355(5) 0.0355(5) 0.0346(5) -0.0082(4) -0.0003(4) -0.0150(4)
O1 0.0260(13) 0.0448(16) 0.0316(13) 0.0063(11) -0.0081(10) -0.0125(11)
O2 0.0264(13) 0.0304(13) 0.0308(13) 0.0015(10) -0.0048(9) -0.0038(10)
O3 0.0245(13) 0.0411(17) 0.0614(18) -0.0171(14) -0.0065(12) -0.0071(12)
O4 0.0503(17) 0.0328(15) 0.0372(14) 0.0052(11) -0.0129(12) -0.0178(13)
O5 0.063(2) 0.063(2) 0.0436(17) -0.0227(16) 0.0141(15) -0.0334(19)
O6 0.0320(13) 0.0280(13) 0.0328(12) -0.0020(10) -0.0054(10) -0.0153(11)
O7 0.0339(14) 0.0392(16) 0.0400(14) -0.0082(11) 0.0055(11) -0.0205(12)
N1 0.0309(16) 0.0377(17) 0.0274(14) 0.0020(12) -0.0029(11) -0.0123(13)
N2 0.0234(14) 0.0369(17) 0.0374(16) 0.0015(13) -0.0056(11) -0.0110(13)
C1 0.048(3) 0.051(3) 0.033(2) 0.0035(17) -0.0096(17) -0.015(2)
C2 0.060(3) 0.064(3) 0.042(2) 0.015(2) -0.019(2) -0.016(3)
C3 0.087(4) 0.061(3) 0.032(2) 0.017(2) -0.011(2) -0.032(3)
C4 0.051(2) 0.045(2) 0.037(2) -0.0036(17) 0.0023(17) -0.023(2)
C5 0.041(2) 0.0310(19) 0.0289(17) -0.0025(14) 0.0010(14) -0.0160(16)
C6 0.0296(18) 0.034(2) 0.0376(19) -0.0072(15) 0.0014(14) -0.0156(15)
C7 0.032(2) 0.053(3) 0.050(2) 0.0062(19) -0.0113(17) -0.0140(19)
C8 0.033(2) 0.066(3) 0.070(3) 0.002(2) -0.019(2) -0.016(2)
C9 0.027(2) 0.060(3) 0.072(3) -0.014(2) -0.0006(19) -0.020(2)
C10 0.038(2) 0.044(2) 0.047(2) -0.0142(18) 0.0063(16) -0.0226(19)
C11 0.049(3) 0.070(3) 0.058(3) -0.011(2) 0.012(2) -0.042(3)
C12 0.070(3) 0.062(3) 0.050(3) 0.000(2) 0.014(2) -0.046(3)
C13 0.0336(18) 0.0262(17) 0.0252(16) 0.0003(12) -0.0108(13) -0.0101(14)
C14 0.0267(17) 0.0240(17) 0.0393(19) 0.0003(14) -0.0091(13) -0.0055(14)
C15 0.042(2) 0.037(2) 0.037(2) 0.0037(16) -0.0108(16) -0.0040(18)
C16 0.057(3) 0.046(3) 0.045(2) 0.010(2) -0.018(2) -0.005(2)
C17 0.045(3) 0.045(3) 0.070(3) 0.017(2) -0.018(2) 0.003(2)
C18 0.033(2) 0.054(3) 0.084(4) 0.009(3) 0.002(2) 0.006(2)
C19 0.045(2) 0.042(2) 0.047(2) 0.0052(18) 0.0020(18) -0.005(2)
C20 0.0214(15) 0.0263(17) 0.0331(17) -0.0007(13) -0.0075(12) -0.0086(13)
C21 0.0324(18) 0.0252(17) 0.0342(18) -0.0011(13) -0.0107(14) -0.0116(14)
C22 0.051(2) 0.039(2) 0.047(2) -0.0053(17) -0.0044(18) -0.025(2)
C23 0.078(4) 0.044(3) 0.061(3) -0.001(2) -0.019(3) -0.040(3)
C24 0.086(4) 0.033(2) 0.048(2) -0.0099(18) -0.016(2) -0.027(2)
C25 0.057(3) 0.035(2) 0.036(2) -0.0093(16) -0.0089(17) -0.0131(19)
C26 0.0341(19) 0.0280(18) 0.0350(18) -0.0006(14) -0.0124(14) -0.0105(15)

loop_
_atom_type_symbol
_atom_type_description
_atom_type_scat_dispersion_real
_atom_type_scat_dispersion_imag
_atom_type_scat_source
C C 0.0033 0.0016 'International Tables Vol C Tables 4.2.6.8 and 6.1.1.4'
Dy Dy -0.1892 4.4098 'International Tables Vol C Tables 4.2.6.8 and 6.1.1.4'
N N 0.0061 0.0033 'International Tables Vol C Tables 4.2.6.8 and 6.1.1.4'
O O 0.0106 0.0060 'International Tables Vol C Tables 4.2.6.8 and 6.1.1.4'
S S 0.1246 0.1234 'International Tables Vol C Tables 4.2.6.8 and 6.1.1.4'
H H 0.0000 0.0000 'International Tables Vol C Tables 4.2.6.8 and 6.1.1.4'

loop_
_geom_angle_atom_site_label_1
_geom_angle_atom_site_label_2
_geom_angle_atom_site_label_3
_geom_angle
_geom_angle_site_symmetry_1
_geom_angle_site_symmetry_3
O6 Dy1 O1 74.68(9) . .
O6 Dy1 O2 79.26(10) . 2_576
O1 Dy1 O2 138.18(9) . 2_576
O6 Dy1 O3 75.63(10) . .
O1 Dy1 O3 75.94(11) . .
O2 Dy1 O3 127.92(10) 2_576 .
O6 Dy1 O7 125.93(9) . 2_576
O1 Dy1 O7 87.67(11) . 2_576
O2 Dy1 O7 81.77(10) 2_576 2_576
O3 Dy1 O7 148.63(10) . 2_576
O6 Dy1 N1 140.78(10) . .
O1 Dy1 N1 140.38(10) . .
O2 Dy1 N1 77.75(10) 2_576 .
O3 Dy1 N1 94.32(12) . .
O7 Dy1 N1 81.34(10) 2_576 .
O6 Dy1 O6 74.10(10) . 2_576
O1 Dy1 O6 71.73(10) . 2_576
O2 Dy1 O6 69.98(9) 2_576 2_576
O3 Dy1 O6 140.30(10) . 2_576
O7 Dy1 O6 51.83(8) 2_576 2_576
N1 Dy1 O6 125.33(10) . 2_576
O6 Dy1 N2 145.71(10) . .
O1 Dy1 N2 76.05(10) . .
O2 Dy1 N2 135.03(10) 2_576 .
O3 Dy1 N2 80.27(10) . .
O7 Dy1 N2 69.79(10) 2_576 .
N1 Dy1 N2 64.40(10) . .
O6 Dy1 N2 112.76(9) 2_576 .
O6 Dy1 O4 69.06(9) . .
O1 Dy1 O4 125.17(10) . .
O2 Dy1 O4 72.22(10) 2_576 .
O3 Dy1 O4 56.36(10) . .
O7 Dy1 O4 147.11(10) 2_576 .
N1 Dy1 O4 73.85(10) . .
O6 Dy1 O4 130.92(9) 2_576 .
N2 Dy1 O4 116.01(10) . .
O6 Dy1 C20 100.44(10) . 2_576
O1 Dy1 C20 78.86(11) . 2_576
O2 Dy1 C20 74.36(10) 2_576 2_576
O3 Dy1 C20 154.64(10) . 2_576
O7 Dy1 C20 25.49(9) 2_576 2_576
N1 Dy1 C20 103.35(11) . 2_576
O6 Dy1 C20 26.34(9) 2_576 2_576
N2 Dy1 C20 91.01(10) . 2_576
O4 Dy1 C20 146.28(10) . 2_576
O6 Dy1 S1 67.43(7) . .
O1 Dy1 S1 99.70(8) . .
O2 Dy1 S1 99.74(8) 2_576 .
O3 Dy1 S1 28.26(7) . .
O7 Dy1 S1 166.36(7) 2_576 .
N1 Dy1 S1 85.72(9) . .
O6 Dy1 S1 141.45(6) 2_576 .
N2 Dy1 S1 100.68(8) . .
O4 Dy1 S1 28.30(7) . .
C20 Dy1 S1 167.56(7) 2_576 .
O6 Dy1 Dy1 39.32(6) . 2_576
O1 Dy1 Dy1 68.70(7) . 2_576
O2 Dy1 Dy1 70.36(7) 2_576 2_576
O3 Dy1 Dy1 111.08(8) . 2_576
O7 Dy1 Dy1 86.62(7) 2_576 2_576
N1 Dy1 Dy1 147.20(8) . 2_576
O6 Dy1 Dy1 34.78(6) 2_576 2_576
N2 Dy1 Dy1 138.16(7) . 2_576
O4 Dy1 Dy1 102.68(7) . 2_576
C20 Dy1 Dy1 61.12(7) 2_576 2_576
S1 Dy1 Dy1 106.72(3) . 2_576
O5 S1 O4 114.0(2) . .
O5 S1 O3 113.5(2) . .
O4 S1 O3 107.79(18) . .
O5 S1 C26 105.44(19) . .
O4 S1 C26 107.40(18) . .
O3 S1 C26 108.41(18) . .
O5 S1 Dy1 139.41(15) . .
O4 S1 Dy1 56.95(12) . .
O3 S1 Dy1 51.36(12) . .
C26 S1 Dy1 115.05(13) . .
C13 O1 Dy1 137.1(2) . .
C13 O2 Dy1 135.3(2) . 2_576
S1 O3 Dy1 100.38(15) . .
S1 O4 Dy1 94.75(14) . .
C20 O6 Dy1 162.8(2) . .
C20 O6 Dy1 91.3(2) . 2_576
Dy1 O6 Dy1 105.90(10) . 2_576
C20 O7 Dy1 96.9(2) . 2_576
C1 N1 C5 117.9(3) . .
C1 N1 Dy1 122.2(3) . .
C5 N1 Dy1 119.6(2) . .
C7 N2 C6 117.9(3) . .
C7 N2 Dy1 122.9(3) . .
C6 N2 Dy1 118.3(2) . .
N1 C1 C2 123.6(5) . .
N1 C1 H1 118.2 . .
C2 C1 H1 118.2 . .
C3 C2 C1 118.8(4) . .
C3 C2 H2 120.6 . .
C1 C2 H2 120.6 . .
C2 C3 C4 120.2(4) . .
C2 C3 H3 119.9 . .
C4 C3 H3 119.9 . .
C3 C4 C5 117.3(4) . .
C3 C4 C12 123.5(4) . .
C5 C4 C12 119.2(4) . .
N1 C5 C4 122.2(4) . .
N1 C5 C6 117.9(3) . .
C4 C5 C6 119.9(4) . .
N2 C6 C10 122.4(4) . .
N2 C6 C5 118.3(3) . .
C10 C6 C5 119.2(4) . .
N2 C7 C8 123.3(4) . .
N2 C7 H7 118.3 . .
C8 C7 H7 118.4 . .
C9 C8 C7 119.2(4) . .
C9 C8 H8 120.4 . .
C7 C8 H8 120.4 . .
C8 C9 C10 119.5(4) . .
C8 C9 H9 120.2 . .
C10 C9 H9 120.2 . .
C9 C10 C6 117.5(4) . .
C9 C10 C11 123.7(4) . .
C6 C10 C11 118.8(4) . .
C12 C11 C10 121.7(4) . .
C12 C11 H11 119.2 . .
C10 C11 H11 119.2 . .
C11 C12 C4 121.3(4) . .
C11 C12 H12 119.4 . .
C4 C12 H12 119.4 . .
O2 C13 O1 125.7(3) . .
O2 C13 C14 117.8(3) . .
O1 C13 C14 116.5(3) . .
C15 C14 C19 118.5(4) . .
C15 C14 C13 120.7(3) . .
C19 C14 C13 120.8(4) . .
C14 C15 C16 121.3(4) . .
C14 C15 H15 119.4 . .
C16 C15 H15 119.4 . .
C17 C16 C15 119.7(4) . .
C17 C16 H16 120.2 . .
C15 C16 H16 120.2 . .
C16 C17 C18 119.1(4) . .
C16 C17 H17 120.4 . .
C18 C17 H17 120.4 . .
C19 C18 C17 121.3(5) . .
C19 C18 H18 119.4 . .
C17 C18 H18 119.4 . .
C18 C19 C14 119.9(4) . .
C18 C19 H19 120.0 . .
C14 C19 H19 120.0 . .
O7 C20 O6 120.0(3) . .
O7 C20 C21 119.0(3) . .
O6 C20 C21 121.1(3) . .
O7 C20 Dy1 57.56(19) . 2_576
O6 C20 Dy1 62.40(18) . 2_576
C21 C20 Dy1 176.3(2) . 2_576
C22 C21 C26 118.9(3) . .
C22 C21 C20 115.0(3) . .
C26 C21 C20 126.1(3) . .
C23 C22 C21 121.5(4) . .
C23 C22 H22 119.2 . .
C21 C22 H22 119.2 . .
C24 C23 C22 119.8(4) . .
C24 C23 H23 120.1 . .
C22 C23 H23 120.1 . .
C25 C24 C23 119.6(4) . .
C25 C24 H24 120.2 . .
C23 C24 H24 120.2 . .
C24 C25 C26 121.4(4) . .
C24 C25 H25 119.3 . .
C26 C25 H25 119.3 . .
C25 C26 C21 118.7(4) . .
C25 C26 S1 114.8(3) . .
C21 C26 S1 126.5(3) . .

loop_
_geom_bond_atom_site_label_1
_geom_bond_atom_site_label_2
_geom_bond_distance
_geom_bond_site_symmetry_2
Dy1 O6 2.284(3) .
Dy1 O1 2.333(3) .
Dy1 O2 2.343(3) 2_576
Dy1 O3 2.428(3) .
Dy1 O7 2.433(3) 2_576
Dy1 N1 2.522(3) .
Dy1 O6 2.537(3) 2_576
Dy1 N2 2.567(3) .
Dy1 O4 2.572(3) .
Dy1 C20 2.862(4) 2_576
Dy1 S1 3.0581(17) .
Dy1 Dy1 3.8506(14) 2_576
S1 O5 1.437(3) .
S1 O4 1.455(3) .
S1 O3 1.472(3) .
S1 C26 1.798(4) .
O1 C13 1.270(4) .
O2 C13 1.248(5) .
O2 Dy1 2.343(3) 2_576
O6 C20 1.270(4) .
O6 Dy1 2.537(3) 2_576
O7 C20 1.241(4) .
O7 Dy1 2.433(3) 2_576
N1 C1 1.315(5) .
N1 C5 1.368(5) .
N2 C7 1.316(5) .
N2 C6 1.355(5) .
C1 C2 1.401(6) .
C1 H1 0.9300 .
C2 C3 1.358(8) .
C2 H2 0.9300 .
C3 C4 1.398(7) .
C3 H3 0.9300 .
C4 C5 1.415(5) .
C4 C12 1.423(7) .
C5 C6 1.428(6) .
C6 C10 1.419(5) .
C7 C8 1.405(6) .
C7 H7 0.9300 .
C8 C9 1.359(7) .
C8 H8 0.9300 .
C9 C10 1.396(7) .
C9 H9 0.9300 .
C10 C11 1.436(7) .
C11 C12 1.331(8) .
C11 H11 0.9300 .
C12 H12 0.9300 .
C13 C14 1.507(5) .
C14 C15 1.382(6) .
C14 C19 1.385(6) .
C15 C16 1.386(6) .
C15 H15 0.9300 .
C16 C17 1.372(7) .
C16 H16 0.9300 .
C17 C18 1.377(8) .
C17 H17 0.9300 .
C18 C19 1.374(7) .
C18 H18 0.9300 .
C19 H19 0.9300 .
C20 C21 1.509(5) .
C20 Dy1 2.862(4) 2_576
C21 C22 1.388(5) .
C21 C26 1.405(5) .
C22 C23 1.383(6) .
C22 H22 0.9300 .
C23 C24 1.380(7) .
C23 H23 0.9300 .
C24 C25 1.380(7) .
C24 H24 0.9300 .
C25 C26 1.401(5) .
C25 H25 0.9300 .

loop_
_geom_torsion_atom_site_label_1
_geom_torsion_atom_site_label_2
_geom_torsion_atom_site_label_3
_geom_torsion_atom_site_label_4
_geom_torsion
_geom_torsion_site_symmetry_1
_geom_torsion_site_symmetry_2
_geom_torsion_site_symmetry_3
_geom_torsion_site_symmetry_4
O6 Dy1 S1 O5 176.7(3) . . . .
O1 Dy1 S1 O5 -114.4(3) . . . .
O2 Dy1 S1 O5 102.8(3) 2_576 . . .
O3 Dy1 S1 O5 -81.4(3) . . . .
O7 Dy1 S1 O5 7.5(4) 2_576 . . .
N1 Dy1 S1 O5 26.0(3) . . . .
O6 Dy1 S1 O5 172.8(3) 2_576 . . .
N2 Dy1 S1 O5 -36.9(3) . . . .
O4 Dy1 S1 O5 89.3(3) . . . .
C20 Dy1 S1 O5 163.4(4) 2_576 . . .
Dy1 Dy1 S1 O5 175.0(3) 2_576 . . .
O6 Dy1 S1 O4 87.44(16) . . . .
O1 Dy1 S1 O4 156.27(16) . . . .
O2 Dy1 S1 O4 13.47(16) 2_576 . . .
O3 Dy1 S1 O4 -170.7(2) . . . .
O7 Dy1 S1 O4 -81.8(3) 2_576 . . .
N1 Dy1 S1 O4 -63.30(16) . . . .
O6 Dy1 S1 O4 83.48(17) 2_576 . . .
N2 Dy1 S1 O4 -126.24(16) . . . .
C20 Dy1 S1 O4 74.1(4) 2_576 . . .
Dy1 Dy1 S1 O4 85.74(15) 2_576 . . .
O6 Dy1 S1 O3 -101.87(19) . . . .
O1 Dy1 S1 O3 -33.04(18) . . . .
O2 Dy1 S1 O3 -175.84(18) 2_576 . . .
O7 Dy1 S1 O3 88.9(4) 2_576 . . .
N1 Dy1 S1 O3 107.39(18) . . . .
O6 Dy1 S1 O3 -105.83(19) 2_576 . . .
N2 Dy1 S1 O3 44.45(18) . . . .
O4 Dy1 S1 O3 170.7(2) . . . .
C20 Dy1 S1 O3 -115.2(4) 2_576 . . .
Dy1 Dy1 S1 O3 -103.57(17) 2_576 . . .
O6 Dy1 S1 C26 -7.70(15) . . . .
O1 Dy1 S1 C26 61.12(15) . . . .
O2 Dy1 S1 C26 -81.67(15) 2_576 . . .
O3 Dy1 S1 C26 94.2(2) . . . .
O7 Dy1 S1 C26 -176.9(3) 2_576 . . .
N1 Dy1 S1 C26 -158.45(15) . . . .
O6 Dy1 S1 C26 -11.67(17) 2_576 . . .
N2 Dy1 S1 C26 138.62(15) . . . .
O4 Dy1 S1 C26 -95.1(2) . . . .
C20 Dy1 S1 C26 -21.1(4) 2_576 . . .
Dy1 Dy1 S1 C26 -9.40(14) 2_576 . . .
O6 Dy1 O1 C13 -22.9(4) . . . .
O2 Dy1 O1 C13 30.5(4) 2_576 . . .
O3 Dy1 O1 C13 -101.6(4) . . . .
O7 Dy1 O1 C13 105.4(4) 2_576 . . .
N1 Dy1 O1 C13 178.8(3) . . . .
O6 Dy1 O1 C13 55.0(4) 2_576 . . .
N2 Dy1 O1 C13 175.1(4) . . . .
O4 Dy1 O1 C13 -72.7(4) . . . .
C20 Dy1 O1 C13 81.3(4) 2_576 . . .
S1 Dy1 O1 C13 -86.2(4) . . . .
Dy1 Dy1 O1 C13 18.1(3) 2_576 . . .
O5 S1 O3 Dy1 135.47(19) . . . .
O4 S1 O3 Dy1 8.19(19) . . . .
C26 S1 O3 Dy1 -107.77(17) . . . .
O6 Dy1 O3 S1 68.89(16) . . . .
O1 Dy1 O3 S1 146.35(18) . . . .
O2 Dy1 O3 S1 5.2(2) 2_576 . . .
O7 Dy1 O3 S1 -153.07(15) 2_576 . . .
N1 Dy1 O3 S1 -72.62(17) . . . .
O6 Dy1 O3 S1 110.20(18) 2_576 . . .
N2 Dy1 O3 S1 -135.72(18) . . . .
O4 Dy1 O3 S1 -5.29(13) . . . .
C20 Dy1 O3 S1 152.94(18) 2_576 . . .
Dy1 Dy1 O3 S1 86.21(16) 2_576 . . .
O5 S1 O4 Dy1 -134.57(17) . . . .
O3 S1 O4 Dy1 -7.63(18) . . . .
C26 S1 O4 Dy1 109.00(15) . . . .
O6 Dy1 O4 S1 -81.03(14) . . . .
O1 Dy1 O4 S1 -29.04(19) . . . .
O2 Dy1 O4 S1 -166.05(16) 2_576 . . .
O3 Dy1 O4 S1 5.28(13) . . . .
O7 Dy1 O4 S1 154.55(13) 2_576 . . .
N1 Dy1 O4 S1 111.95(16) . . . .
O6 Dy1 O4 S1 -124.98(14) 2_576 . . .
N2 Dy1 O4 S1 61.87(16) . . . .
C20 Dy1 O4 S1 -158.09(14) 2_576 . . .
Dy1 Dy1 O4 S1 -101.77(13) 2_576 . . .
O1 Dy1 O6 C20 -102.5(8) . . . .
O2 Dy1 O6 C20 110.5(8) 2_576 . . .
O3 Dy1 O6 C20 -23.5(8) . . . .
O7 Dy1 O6 C20 -178.0(8) 2_576 . . .
N1 Dy1 O6 C20 55.5(8) . . . .
O6 Dy1 O6 C20 -177.5(9) 2_576 . . .
N2 Dy1 O6 C20 -70.2(8) . . . .
O4 Dy1 O6 C20 35.6(8) . . . .
C20 Dy1 O6 C20 -177.8(7) 2_576 . . .
S1 Dy1 O6 C20 5.1(8) . . . .
Dy1 Dy1 O6 C20 -177.5(9) 2_576 . . .
O1 Dy1 O6 Dy1 74.94(11) . . . 2_576
O2 Dy1 O6 Dy1 -72.04(10) 2_576 . . 2_576
O3 Dy1 O6 Dy1 153.99(12) . . . 2_576
O7 Dy1 O6 Dy1 -0.55(15) 2_576 . . 2_576
N1 Dy1 O6 Dy1 -127.01(14) . . . 2_576
O6 Dy1 O6 Dy1 0.0 2_576 . . 2_576
N2 Dy1 O6 Dy1 107.24(17) . . . 2_576
O4 Dy1 O6 Dy1 -146.96(12) . . . 2_576
C20 Dy1 O6 Dy1 -0.34(11) 2_576 . . 2_576
S1 Dy1 O6 Dy1 -177.43(11) . . . 2_576
O6 Dy1 N1 C1 27.3(4) . . . .
O1 Dy1 N1 C1 172.9(3) . . . .
O2 Dy1 N1 C1 -28.1(3) 2_576 . . .
O3 Dy1 N1 C1 99.8(3) . . . .
O7 Dy1 N1 C1 -111.5(3) 2_576 . . .
O6 Dy1 N1 C1 -82.4(3) 2_576 . . .
N2 Dy1 N1 C1 176.8(4) . . . .
O4 Dy1 N1 C1 46.7(3) . . . .
C20 Dy1 N1 C1 -98.5(3) 2_576 . . .
S1 Dy1 N1 C1 72.8(3) . . . .
Dy1 Dy1 N1 C1 -41.8(4) 2_576 . . .
O6 Dy1 N1 C5 -159.4(2) . . . .
O1 Dy1 N1 C5 -13.8(4) . . . .
O2 Dy1 N1 C5 145.2(3) 2_576 . . .
O3 Dy1 N1 C5 -86.9(3) . . . .
O7 Dy1 N1 C5 61.9(3) 2_576 . . .
O6 Dy1 N1 C5 90.9(3) 2_576 . . .
N2 Dy1 N1 C5 -9.8(3) . . . .
O4 Dy1 N1 C5 -140.0(3) . . . .
C20 Dy1 N1 C5 74.8(3) 2_576 . . .
S1 Dy1 N1 C5 -113.8(3) . . . .
Dy1 Dy1 N1 C5 131.6(2) 2_576 . . .
O6 Dy1 N2 C7 -36.1(4) . . . .
O1 Dy1 N2 C7 -4.0(3) . . . .
O2 Dy1 N2 C7 142.9(3) 2_576 . . .
O3 Dy1 N2 C7 -81.8(3) . . . .
O7 Dy1 N2 C7 88.7(3) 2_576 . . .
N1 Dy1 N2 C7 178.6(4) . . . .
O6 Dy1 N2 C7 59.0(4) 2_576 . . .
O4 Dy1 N2 C7 -126.6(3) . . . .
C20 Dy1 N2 C7 74.3(3) 2_576 . . .
S1 Dy1 N2 C7 -101.5(3) . . . .
Dy1 Dy1 N2 C7 29.0(4) 2_576 . . .
O6 Dy1 N2 C6 155.1(2) . . . .
O1 Dy1 N2 C6 -172.8(3) . . . .
O2 Dy1 N2 C6 -25.8(3) 2_576 . . .
O3 Dy1 N2 C6 109.4(3) . . . .
O7 Dy1 N2 C6 -80.1(3) 2_576 . . .
N1 Dy1 N2 C6 9.8(3) . . . .
O6 Dy1 N2 C6 -109.8(3) 2_576 . . .
O4 Dy1 N2 C6 64.6(3) . . . .
C20 Dy1 N2 C6 -94.5(3) 2_576 . . .
S1 Dy1 N2 C6 89.8(3) . . . .
Dy1 Dy1 N2 C6 -139.7(2) 2_576 . . .
C5 N1 C1 C2 -2.7(7) . . . .
Dy1 N1 C1 C2 170.7(4) . . . .
N1 C1 C2 C3 2.3(8) . . . .
C1 C2 C3 C4 -0.3(9) . . . .
C2 C3 C4 C5 -1.0(8) . . . .
C2 C3 C4 C12 176.3(5) . . . .
C1 N1 C5 C4 1.3(6) . . . .
Dy1 N1 C5 C4 -172.3(3) . . . .
C1 N1 C5 C6 -177.0(4) . . . .
Dy1 N1 C5 C6 9.4(4) . . . .
C3 C4 C5 N1 0.5(6) . . . .
C12 C4 C5 N1 -176.9(4) . . . .
C3 C4 C5 C6 178.8(4) . . . .
C12 C4 C5 C6 1.3(6) . . . .
C7 N2 C6 C10 4.0(6) . . . .
Dy1 N2 C6 C10 173.3(3) . . . .
C7 N2 C6 C5 -178.8(4) . . . .
Dy1 N2 C6 C5 -9.4(4) . . . .
N1 C5 C6 N2 0.2(5) . . . .
C4 C5 C6 N2 -178.1(4) . . . .
N1 C5 C6 C10 177.6(4) . . . .
C4 C5 C6 C10 -0.7(6) . . . .
C6 N2 C7 C8 -2.7(7) . . . .
Dy1 N2 C7 C8 -171.5(4) . . . .
N2 C7 C8 C9 0.1(8) . . . .
C7 C8 C9 C10 1.2(8) . . . .
C8 C9 C10 C6 0.0(7) . . . .
C8 C9 C10 C11 179.3(5) . . . .
N2 C6 C10 C9 -2.7(6) . . . .
C5 C6 C10 C9 -179.9(4) . . . .
N2 C6 C10 C11 178.0(4) . . . .
C5 C6 C10 C11 0.7(6) . . . .
C9 C10 C11 C12 179.3(5) . . . .
C6 C10 C11 C12 -1.3(7) . . . .
C10 C11 C12 C4 2.0(8) . . . .
C3 C4 C12 C11 -179.2(5) . . . .
C5 C4 C12 C11 -2.0(8) . . . .
Dy1 O2 C13 O1 -2.0(6) 2_576 . . .
Dy1 O2 C13 C14 178.0(2) 2_576 . . .
Dy1 O1 C13 O2 -18.6(6) . . . .
Dy1 O1 C13 C14 161.4(3) . . . .
O2 C13 C14 C15 -16.4(5) . . . .
O1 C13 C14 C15 163.6(4) . . . .
O2 C13 C14 C19 163.1(4) . . . .
O1 C13 C14 C19 -16.8(5) . . . .
C19 C14 C15 C16 1.6(7) . . . .
C13 C14 C15 C16 -178.8(4) . . . .
C14 C15 C16 C17 0.2(8) . . . .
C15 C16 C17 C18 -3.8(9) . . . .
C16 C17 C18 C19 5.7(10) . . . .
C17 C18 C19 C14 -3.9(9) . . . .
C15 C14 C19 C18 0.2(7) . . . .
C13 C14 C19 C18 -179.3(5) . . . .
Dy1 O7 C20 O6 -0.3(4) 2_576 . . .
Dy1 O7 C20 C21 178.5(3) 2_576 . . .
Dy1 O6 C20 O7 177.9(6) . . . .
Dy1 O6 C20 O7 0.3(3) 2_576 . . .
Dy1 O6 C20 C21 -0.9(10) . . . .
Dy1 O6 C20 C21 -178.5(3) 2_576 . . .
Dy1 O6 C20 Dy1 177.6(8) . . . 2_576
O7 C20 C21 C22 -0.1(5) . . . .
O6 C20 C21 C22 178.7(4) . . . .
Dy1 C20 C21 C22 20(4) 2_576 . . .
O7 C20 C21 C26 -178.8(4) . . . .
O6 C20 C21 C26 0.0(6) . . . .
Dy1 C20 C21 C26 -159(3) 2_576 . . .
C26 C21 C22 C23 2.6(7) . . . .
C20 C21 C22 C23 -176.2(4) . . . .
C21 C22 C23 C24 0.0(8) . . . .
C22 C23 C24 C25 -0.9(8) . . . .
C23 C24 C25 C26 -0.9(7) . . . .
C24 C25 C26 C21 3.5(6) . . . .
C24 C25 C26 S1 -174.3(4) . . . .
C22 C21 C26 C25 -4.3(6) . . . .
C20 C21 C26 C25 174.4(4) . . . .
C22 C21 C26 S1 173.2(3) . . . .
C20 C21 C26 S1 -8.1(6) . . . .
O5 S1 C26 C25 6.9(4) . . . .
O4 S1 C26 C25 128.9(3) . . . .
O3 S1 C26 C25 -114.9(3) . . . .
Dy1 S1 C26 C25 -170.1(3) . . . .
O5 S1 C26 C21 -170.6(4) . . . .
O4 S1 C26 C21 -48.7(4) . . . .
O3 S1 C26 C21 67.5(4) . . . .
Dy1 S1 C26 C21 12.3(4) . . . .
